data_7155961
loop_
_publ_author_name
'Rayavarapu, Suresh'
'Kheria, Sanjeev'
'Shinde, Dinesh R.'
'Gonnade, Rajesh G.'
'Sanjayan, G. J.'

_publ_section_title
;
 A Modular Approach Towards Functionalized Highly Stable
 Self-complementary Quadruple Hydrogen Bonded Systems
;
_journal_name_full 'Organic &amp; Biomolecular Chemistry'
_journal_paper_doi 10.1039/C7OB02358H
_journal_year 2017
_chemical_formula_moiety 'C30 H52 N6 O3'
_chemical_formula_sum 'C30 H52 N6 O3'
_chemical_formula_weight 544.77
_space_group_crystal_system triclinic
_space_group_IT_number 2
_space_group_name_Hall '-P 1'
_space_group_name_H-M_alt 'P -1'
_symmetry_space_group_name_Hall '-P 1'
_symmetry_space_group_name_H-M 'P -1'
_atom_sites_solution_hydrogens geom
_audit_creation_method SHELXL-2014/7
_audit_update_record
;
2017-04-25 deposited with the CCDC.
2017-11-08 downloaded from the CCDC.
;
_cell_angle_alpha 107.076(5)
_cell_angle_beta 91.166(7)
_cell_angle_gamma 91.431(7)
_cell_formula_units_Z 2
_cell_length_a 6.8629(8)
_cell_length_b 13.3106(7)
_cell_length_c 17.3781(11)
_cell_measurement_reflns_used 1211
_cell_measurement_temperature 297(2)
_cell_measurement_theta_max 26.32
_cell_measurement_theta_min 2.32
_cell_volume 1516.4(2)
_computing_cell_refinement 'Bruker SAINT'
_computing_data_collection 'Bruker APEX2'
_computing_data_reduction 'Bruker SAINT'
_computing_molecular_graphics 'Bruker SHELXTL'
_computing_publication_material 'Bruker SHELXTL'
_computing_structure_refinement 'SHELXL-2014/7 (Sheldrick, 2014)'
_computing_structure_solution 'SHELXS-97 (Sheldrick, 2008)'
_diffrn_ambient_temperature 297(2)
_diffrn_measured_fraction_theta_full 0.985
_diffrn_measured_fraction_theta_max 0.985
_diffrn_measurement_device_type 'Bruker APEX-II CCD'
_diffrn_measurement_method '\f and \w scans'
_diffrn_radiation_monochromator graphite
_diffrn_radiation_source 'Micro focus sealed tube'
_diffrn_radiation_type MoK\a
_diffrn_radiation_wavelength 0.71073
_diffrn_reflns_av_R_equivalents 0.0691
_diffrn_reflns_av_unetI/netI 0.1157
_diffrn_reflns_Laue_measured_fraction_full 0.985
_diffrn_reflns_Laue_measured_fraction_max 0.985
_diffrn_reflns_limit_h_max 8
_diffrn_reflns_limit_h_min -8
_diffrn_reflns_limit_k_max 16
_diffrn_reflns_limit_k_min -14
_diffrn_reflns_limit_l_max 21
_diffrn_reflns_limit_l_min -17
_diffrn_reflns_number 10667
_diffrn_reflns_point_group_measured_fraction_full 0.985
_diffrn_reflns_point_group_measured_fraction_max 0.985
_diffrn_reflns_theta_full 25.242
_diffrn_reflns_theta_max 25.500
_diffrn_reflns_theta_min 3.075
_exptl_absorpt_coefficient_mu 0.078
_exptl_absorpt_correction_T_max 0.982
_exptl_absorpt_correction_T_min 0.959
_exptl_absorpt_correction_type multi-scan
_exptl_absorpt_process_details 'SADABS (BRUKER, 2006)'
_exptl_crystal_colour COLOURLESS
_exptl_crystal_density_diffrn 1.193
_exptl_crystal_description PLATE
_exptl_crystal_F_000 596
_exptl_crystal_size_max 0.540
_exptl_crystal_size_mid 0.330
_exptl_crystal_size_min 0.230
_refine_diff_density_max 0.273
_refine_diff_density_min -0.428
_refine_diff_density_rms 0.057
_refine_ls_extinction_method none
_refine_ls_goodness_of_fit_ref 1.037
_refine_ls_hydrogen_treatment constr
_refine_ls_matrix_type full
_refine_ls_number_parameters 407
_refine_ls_number_reflns 5559
_refine_ls_number_restraints 192
_refine_ls_restrained_S_all 1.039
_refine_ls_R_factor_all 0.1738
_refine_ls_R_factor_gt 0.0933
_refine_ls_shift/su_max 0.000
_refine_ls_shift/su_mean 0.000
_refine_ls_structure_factor_coef Fsqd
_refine_ls_weighting_details 'w=1/[\s^2^(Fo^2^)+(0.1052P)^2^+0.5735P] where P=(Fo^2^+2Fc^2^)/3'
_refine_ls_weighting_scheme calc
_refine_ls_wR_factor_gt 0.2240
_refine_ls_wR_factor_ref 0.2848
_reflns_Friedel_coverage 0.000
_reflns_number_gt 2601
_reflns_number_total 5559
_reflns_threshold_expression 'I > 2\s(I)'
_cod_data_source_file c7ob02358h2.cif
_cod_data_source_block srpcy533
_cod_depositor_comments
;
The following automatic conversions were performed:

'_exptl_absorpt_correction_type' value 'MULTI-SCAN' changed to
'multi-scan' according to
/home/data/users/saulius/crontab/automatic-downloads/rss-feeds/RSC/lib/dictionaries/cif_core.dic
dictionary named 'cif_core.dic' version 2.4.2 from 2011-04-26.

Automatic conversion script
Id: cif_fix_values 4973 2017-02-22 13:04:09Z antanas 
;
_cod_database_code 7155961
_shelx_shelxl_version_number 2014/7
_shelx_space_group_comment
;
The symmetry employed for this shelxl refinement is uniquely defined
by the following loop, which should always be used as a source of
symmetry information in preference to the above space-group names.
They are only intended as comments.
;
_shelx_estimated_absorpt_t_min 0.959
_shelx_estimated_absorpt_t_max 0.982

loop_
_space_group_symop_operation_xyz
'x, y, z'
'-x, -y, -z'

loop_
_atom_site_label
_atom_site_type_symbol
_atom_site_fract_x
_atom_site_fract_y
_atom_site_fract_z
_atom_site_U_iso_or_equiv
_atom_site_adp_type
_atom_site_occupancy
_atom_site_site_symmetry_order
_atom_site_calc_flag
_atom_site_refinement_flags_posn
_atom_site_refinement_flags_adp
_atom_site_refinement_flags_occupancy
_atom_site_disorder_assembly
_atom_site_disorder_group
C1 C 0.2378(6) 0.9078(3) 0.7656(2) 0.0426(10) Uani 1 1 d . . . . .
C2 C 0.2357(6) 0.9730(3) 0.8473(2) 0.0420(10) Uani 1 1 d . . . . .
C4 C 0.5277(6) 0.9082(2) 0.8760(2) 0.0396(10) Uani 1 1 d . . . . .
C6 C 0.3999(7) 0.8442(3) 0.7409(3) 0.0512(12) Uani 1 1 d . . . . .
C7 C 0.0795(7) 0.9038(3) 0.7097(3) 0.0502(11) Uani 1 1 d . . . . .
C10 C -0.0422(17) 0.7801(7) 0.5748(7) 0.0579(15) Uani 0.5 1 d . U P A 1
H10 H -0.1246 0.8301 0.5588 0.069 Uiso 0.5 1 calc R U P A 1
C11 C 0.0650(16) 0.7133(7) 0.5005(5) 0.0665(16) Uani 0.5 1 d . U P A 1
H11A H 0.1518 0.7577 0.4804 0.080 Uiso 0.5 1 calc R U P A 1
H11B H 0.1417 0.6609 0.5150 0.080 Uiso 0.5 1 calc R U P A 1
C12 C -0.0877(16) 0.6607(7) 0.4374(6) 0.0708(15) Uani 0.5 1 d . U P A 1
H12A H -0.0237 0.6169 0.3908 0.085 Uiso 0.5 1 calc R U P A 1
H12B H -0.1553 0.7144 0.4208 0.085 Uiso 0.5 1 calc R U P A 1
C13 C -0.236(2) 0.5938(9) 0.4649(7) 0.0656(16) Uani 0.5 1 d . U P A 1
H13A H -0.3353 0.5659 0.4230 0.079 Uiso 0.5 1 calc R U P A 1
H13B H -0.1732 0.5354 0.4769 0.079 Uiso 0.5 1 calc R U P A 1
C14 C -0.3259(16) 0.6634(7) 0.5394(6) 0.0682(15) Uani 0.5 1 d . U P A 1
H14A H -0.4182 0.6224 0.5604 0.082 Uiso 0.5 1 calc R U P A 1
H14B H -0.3956 0.7189 0.5261 0.082 Uiso 0.5 1 calc R U P A 1
C15 C -0.1597(16) 0.7134(8) 0.6056(5) 0.0608(14) Uani 0.5 1 d . U P A 1
H15A H -0.2167 0.7531 0.6555 0.073 Uiso 0.5 1 calc R U P A 1
H15B H -0.0824 0.6586 0.6160 0.073 Uiso 0.5 1 calc R U P A 1
C10' C -0.1132(16) 0.7683(7) 0.5988(6) 0.0493(15) Uani 0.5 1 d . U P A 2
H10' H -0.2289 0.8049 0.6233 0.059 Uiso 0.5 1 calc R U P A 2
C11' C -0.1106(15) 0.7545(6) 0.5068(5) 0.0567(13) Uani 0.5 1 d . U P A 2
H11C H -0.1264 0.8220 0.4970 0.068 Uiso 0.5 1 calc R U P A 2
H11D H 0.0132 0.7271 0.4855 0.068 Uiso 0.5 1 calc R U P A 2
C12' C -0.2756(16) 0.6790(6) 0.4654(6) 0.0623(14) Uani 0.5 1 d . U P A 2
H12C H -0.2716 0.6671 0.4077 0.075 Uiso 0.5 1 calc R U P A 2
H12D H -0.3996 0.7094 0.4837 0.075 Uiso 0.5 1 calc R U P A 2
C13' C -0.257(2) 0.5706(8) 0.4852(7) 0.0597(16) Uani 0.5 1 d . U P A 2
H13C H -0.3647 0.5234 0.4596 0.072 Uiso 0.5 1 calc R U P A 2
H13D H -0.1366 0.5381 0.4638 0.072 Uiso 0.5 1 calc R U P A 2
C14' C -0.2570(14) 0.5874(6) 0.5710(5) 0.0546(13) Uani 0.5 1 d . U P A 2
H14C H -0.2439 0.5204 0.5819 0.066 Uiso 0.5 1 calc R U P A 2
H14D H -0.3811 0.6154 0.5914 0.066 Uiso 0.5 1 calc R U P A 2
C15' C -0.0973(15) 0.6608(5) 0.6143(5) 0.0487(14) Uani 0.5 1 d . U P A 2
H15C H 0.0275 0.6313 0.5963 0.058 Uiso 0.5 1 calc R U P A 2
H15D H -0.1039 0.6698 0.6716 0.058 Uiso 0.5 1 calc R U P A 2
C16 C -0.2120(7) 0.9986(3) 0.6809(2) 0.0487(11) Uani 1 1 d . . . . .
H16 H -0.2916 0.9361 0.6522 0.058 Uiso 1 1 calc R U . . .
C17 C -0.1203(8) 1.0443(3) 0.6197(3) 0.0636(14) Uani 1 1 d . . . . .
H17A H -0.0331 0.9943 0.5866 0.076 Uiso 1 1 calc R U . . .
H17B H -0.0449 1.1078 0.6470 0.076 Uiso 1 1 calc R U . . .
C18 C -0.2804(9) 1.0695(4) 0.5668(3) 0.0786(16) Uani 1 1 d . . . . .
H18A H -0.2224 1.0995 0.5277 0.094 Uiso 1 1 calc R U . . .
H18B H -0.3516 1.0052 0.5376 0.094 Uiso 1 1 calc R U . . .
C19 C -0.4196(9) 1.1465(4) 0.6176(3) 0.0796(17) Uani 1 1 d . . . . .
H19A H -0.3509 1.2133 0.6417 0.095 Uiso 1 1 calc R U . . .
H19B H -0.5246 1.1581 0.5833 0.095 Uiso 1 1 calc R U . . .
C20 C -0.5042(8) 1.1072(4) 0.6831(3) 0.0693(14) Uani 1 1 d . . . . .
H20A H -0.5885 1.0458 0.6592 0.083 Uiso 1 1 calc R U . . .
H20B H -0.5825 1.1612 0.7173 0.083 Uiso 1 1 calc R U . . .
C21 C -0.3424(7) 1.0785(3) 0.7339(3) 0.0532(12) Uani 1 1 d . . . . .
H21A H -0.2656 1.1412 0.7620 0.064 Uiso 1 1 calc R U . . .
H21B H -0.3996 1.0497 0.7738 0.064 Uiso 1 1 calc R U . . .
C23 C 0.8333(7) 0.8377(3) 0.9096(3) 0.0444(11) Uani 1 1 d . . . . .
C25 C 1.1187(6) 0.7734(3) 0.9581(2) 0.0465(11) Uani 1 1 d . . . . .
H25A H 1.1945 0.7836 0.9144 0.056 Uiso 1 1 calc R U . . .
H25B H 1.0709 0.7008 0.9424 0.056 Uiso 1 1 calc R U . . .
C26 C 1.2481(6) 0.7932(3) 1.0317(3) 0.0478(11) Uani 1 1 d . . . . .
H26A H 1.1721 0.7846 1.0760 0.057 Uiso 1 1 calc R U . . .
H26B H 1.2994 0.8651 1.0466 0.057 Uiso 1 1 calc R U . . .
C27 C 1.4167(6) 0.7184(3) 1.0180(3) 0.0502(11) Uani 1 1 d . . . . .
H27A H 1.3636 0.6468 1.0006 0.060 Uiso 1 1 calc R U . . .
H27B H 1.4931 0.7288 0.9744 0.060 Uiso 1 1 calc R U . . .
C28 C 1.5515(6) 0.7304(3) 1.0903(3) 0.0508(12) Uani 1 1 d . . . . .
H28A H 1.6049 0.8019 1.1082 0.061 Uiso 1 1 calc R U . . .
H28B H 1.4766 0.7187 1.1338 0.061 Uiso 1 1 calc R U . . .
C29 C 1.7176(7) 0.6551(3) 1.0730(3) 0.0546(12) Uani 1 1 d . . . . .
H29A H 1.6630 0.5839 1.0534 0.066 Uiso 1 1 calc R U . . .
H29B H 1.7930 0.6681 1.0301 0.066 Uiso 1 1 calc R U . . .
C30 C 1.8529(7) 0.6616(3) 1.1431(3) 0.0558(12) Uani 1 1 d . . . . .
H30A H 1.7778 0.6498 1.1865 0.067 Uiso 1 1 calc R U . . .
H30B H 1.9107 0.7321 1.1620 0.067 Uiso 1 1 calc R U . . .
C31 C 2.0144(7) 0.5837(3) 1.1242(3) 0.0547(12) Uani 1 1 d . . . . .
H31A H 1.9553 0.5137 1.1036 0.066 Uiso 1 1 calc R U . . .
H31B H 2.0897 0.5968 1.0812 0.066 Uiso 1 1 calc R U . . .
C32 C 2.1533(7) 0.5843(3) 1.1925(3) 0.0581(12) Uani 1 1 d . . . . .
H32A H 2.2166 0.6533 1.2125 0.070 Uiso 1 1 calc R U . . .
H32B H 2.0797 0.5716 1.2360 0.070 Uiso 1 1 calc R U . . .
C33 C 2.3064(7) 0.5034(3) 1.1688(3) 0.0581(12) Uani 1 1 d . . . . .
H33A H 2.3758 0.5155 1.1240 0.070 Uiso 1 1 calc R U . . .
H33B H 2.2412 0.4348 1.1492 0.070 Uiso 1 1 calc R U . . .
C34 C 2.4542(8) 0.4998(3) 1.2329(3) 0.0671(14) Uani 1 1 d . . . . .
H34A H 2.3873 0.4815 1.2759 0.080 Uiso 1 1 calc R U . . .
H34B H 2.5139 0.5693 1.2555 0.080 Uiso 1 1 calc R U . . .
C35 C 2.6128(8) 0.4222(3) 1.2032(3) 0.0664(14) Uani 1 1 d . . . . .
H35A H 2.5518 0.3531 1.1799 0.080 Uiso 1 1 calc R U . . .
H35B H 2.6790 0.4411 1.1603 0.080 Uiso 1 1 calc R U . . .
C36 C 2.7610(8) 0.4149(4) 1.2642(3) 0.0791(17) Uani 1 1 d . . . . .
H36A H 2.8581 0.3664 1.2387 0.119 Uiso 1 1 calc R U . . .
H36B H 2.6995 0.3907 1.3048 0.119 Uiso 1 1 calc R U . . .
H36C H 2.8217 0.4830 1.2884 0.119 Uiso 1 1 calc R U . . .
N3 N 0.3843(5) 0.9709(2) 0.90196(19) 0.0414(9) Uani 1 1 d . . . . .
N5 N 0.5402(6) 0.8487(2) 0.7995(2) 0.0480(9) Uani 1 1 d . . . . .
H5 H 0.6413 0.8112 0.7863 0.058 Uiso 1 1 calc R U . . .
N8 N 0.0846(6) 0.8339(2) 0.6354(2) 0.0659(12) Uani 1 1 d . . . . .
H8 H 0.2029 0.8188 0.6225 0.079 Uiso 1 1 calc R U . A 1
N9 N -0.0673(6) 0.9685(2) 0.7313(2) 0.0523(10) Uani 1 1 d . . . . .
H9 H -0.0780 0.9965 0.7823 0.063 Uiso 1 1 calc R U . . .
N22 N 0.6735(5) 0.9030(2) 0.92826(19) 0.0415(9) Uani 1 1 d . . . . .
H22 H 0.6674 0.9432 0.9769 0.050 Uiso 1 1 calc R U . . .
N24 N 0.9549(5) 0.8415(2) 0.9704(2) 0.0457(9) Uani 1 1 d . . . . .
H24 H 0.9364 0.8845 1.0172 0.055 Uiso 1 1 calc R U . . .
O37 O 0.8577(5) 0.78005(19) 0.84069(17) 0.0557(9) Uani 1 1 d . . . . .
O38 O 0.4335(5) 0.7871(2) 0.67182(17) 0.0655(10) Uani 1 1 d . . . . .
O39 O 0.0991(4) 1.03389(19) 0.87340(16) 0.0515(8) Uani 1 1 d . . . . .

loop_
_atom_site_aniso_label
_atom_site_aniso_U_11
_atom_site_aniso_U_22
_atom_site_aniso_U_33
_atom_site_aniso_U_23
_atom_site_aniso_U_13
_atom_site_aniso_U_12
C1 0.049(3) 0.0309(17) 0.043(3) 0.0031(16) 0.009(2) -0.0069(17)
C2 0.053(3) 0.0315(17) 0.038(2) 0.0059(16) 0.008(2) -0.0068(18)
C4 0.050(3) 0.0263(17) 0.039(2) 0.0040(16) 0.014(2) -0.0043(17)
C6 0.062(3) 0.0376(19) 0.046(3) 0.0001(19) 0.010(2) -0.004(2)
C7 0.063(3) 0.038(2) 0.045(3) 0.0058(18) 0.009(2) -0.006(2)
C10 0.078(3) 0.037(2) 0.050(3) 0.001(2) 0.001(3) 0.005(2)
C11 0.083(4) 0.052(3) 0.052(3) -0.003(3) 0.002(3) -0.003(3)
C12 0.087(3) 0.056(3) 0.056(3) -0.004(2) -0.001(3) 0.000(3)
C13 0.080(3) 0.049(3) 0.054(3) -0.006(2) -0.002(3) 0.001(2)
C14 0.079(3) 0.052(2) 0.059(3) -0.006(2) -0.001(2) 0.000(2)
C15 0.078(3) 0.044(2) 0.051(3) -0.001(2) 0.003(2) 0.001(2)
C10' 0.072(3) 0.029(2) 0.044(3) 0.004(2) 0.005(3) 0.005(3)
C11' 0.079(3) 0.040(2) 0.046(3) 0.005(2) -0.002(2) 0.001(2)
C12' 0.080(3) 0.046(2) 0.053(3) 0.002(2) -0.004(3) 0.000(2)
C13' 0.077(3) 0.040(3) 0.053(3) 0.000(2) -0.002(3) -0.001(3)
C14' 0.074(3) 0.034(2) 0.049(3) 0.000(2) 0.004(2) 0.002(2)
C15' 0.071(3) 0.026(2) 0.046(3) 0.004(2) 0.004(2) 0.008(2)
C16 0.061(3) 0.0358(19) 0.045(3) 0.0056(17) -0.001(2) -0.005(2)
C17 0.085(4) 0.048(2) 0.055(3) 0.008(2) 0.014(3) 0.011(2)
C18 0.105(5) 0.070(3) 0.058(3) 0.013(2) 0.006(3) 0.012(3)
C19 0.109(5) 0.066(3) 0.060(3) 0.011(2) -0.012(3) 0.018(3)
C20 0.071(4) 0.066(3) 0.062(3) 0.007(2) -0.011(3) 0.003(3)
C21 0.059(3) 0.044(2) 0.051(3) 0.0065(18) 0.004(2) -0.004(2)
C23 0.053(3) 0.0293(18) 0.050(3) 0.0088(18) 0.017(2) 0.0027(18)
C25 0.053(3) 0.0356(18) 0.047(3) 0.0054(17) 0.013(2) 0.0048(18)
C26 0.050(3) 0.0301(17) 0.060(3) 0.0074(17) 0.016(2) 0.0030(18)
C27 0.048(3) 0.041(2) 0.059(3) 0.0106(19) 0.014(2) 0.0047(19)
C28 0.051(3) 0.0359(19) 0.062(3) 0.0080(18) 0.016(2) 0.0016(19)
C29 0.055(3) 0.043(2) 0.063(3) 0.0101(19) 0.012(2) -0.002(2)
C30 0.059(3) 0.043(2) 0.063(3) 0.0097(19) 0.015(3) -0.001(2)
C31 0.053(3) 0.048(2) 0.058(3) 0.007(2) 0.017(2) -0.003(2)
C32 0.061(3) 0.049(2) 0.061(3) 0.011(2) 0.012(3) -0.001(2)
C33 0.061(3) 0.044(2) 0.068(3) 0.013(2) 0.009(3) 0.003(2)
C34 0.071(4) 0.055(2) 0.072(4) 0.012(2) 0.019(3) 0.007(2)
C35 0.081(4) 0.048(2) 0.069(4) 0.012(2) 0.023(3) 0.005(2)
C36 0.084(4) 0.078(3) 0.074(4) 0.019(3) 0.018(3) 0.017(3)
N3 0.053(2) 0.0295(14) 0.038(2) 0.0035(13) 0.0132(17) 0.0018(15)
N5 0.059(3) 0.0381(16) 0.041(2) 0.0012(15) 0.0147(19) 0.0059(16)
N8 0.077(3) 0.0474(19) 0.057(3) -0.0107(17) 0.000(2) -0.002(2)
N9 0.065(3) 0.0413(17) 0.045(2) 0.0023(15) 0.0073(19) 0.0023(18)
N22 0.053(2) 0.0298(15) 0.037(2) 0.0018(13) 0.0142(17) 0.0031(15)
N24 0.056(2) 0.0323(15) 0.044(2) 0.0021(14) 0.0127(19) 0.0072(15)
O37 0.071(2) 0.0439(14) 0.0457(19) 0.0015(13) 0.0166(16) 0.0137(14)
O38 0.073(2) 0.0627(17) 0.0440(19) -0.0110(14) 0.0127(17) 0.0056(17)
O39 0.0532(19) 0.0442(14) 0.0488(18) -0.0002(12) 0.0103(15) 0.0081(14)

loop_
_atom_type_symbol
_atom_type_description
_atom_type_scat_dispersion_real
_atom_type_scat_dispersion_imag
_atom_type_scat_source
C C 0.0033 0.0016 'International Tables Vol C Tables 4.2.6.8 and 6.1.1.4'
H H 0.0000 0.0000 'International Tables Vol C Tables 4.2.6.8 and 6.1.1.4'
N N 0.0061 0.0033 'International Tables Vol C Tables 4.2.6.8 and 6.1.1.4'
O O 0.0106 0.0060 'International Tables Vol C Tables 4.2.6.8 and 6.1.1.4'

loop_
_geom_angle_atom_site_label_1
_geom_angle_atom_site_label_2
_geom_angle_atom_site_label_3
_geom_angle
C6 C1 C2 118.2(4)
C6 C1 C7 119.8(4)
C2 C1 C7 122.0(4)
O39 C2 N3 116.7(3)
O39 C2 C1 122.1(4)
N3 C2 C1 121.2(4)
N3 C4 N5 123.4(4)
N3 C4 N22 119.1(3)
N5 C4 N22 117.5(4)
O38 C6 N5 116.3(4)
O38 C6 C1 127.7(5)
N5 C6 C1 115.9(4)
N9 C7 N8 121.6(5)
N9 C7 C1 119.8(4)
N8 C7 C1 118.6(4)
N8 C10 C15 107.3(9)
N8 C10 C11 112.1(9)
C15 C10 C11 109.3(8)
C12 C11 C10 107.4(9)
C11 C12 C13 114.0(9)
C14 C13 C12 107.2(9)
C13 C14 C15 109.6(9)
C10 C15 C14 107.0(9)
C15' C10' C11' 110.1(7)
C15' C10' N8 106.3(7)
C11' C10' N8 105.2(7)
C12' C11' C10' 108.8(8)
C11' C12' C13' 110.1(9)
C14' C13' C12' 110.3(8)
C13' C14' C15' 112.6(8)
C14' C15' C10' 110.7(8)
N9 C16 C17 112.3(4)
N9 C16 C21 108.9(3)
C17 C16 C21 109.5(3)
C16 C17 C18 109.2(4)
C19 C18 C17 110.5(4)
C20 C19 C18 112.0(4)
C19 C20 C21 110.8(5)
C16 C21 C20 110.3(4)
O37 C23 N24 122.4(4)
O37 C23 N22 121.9(4)
N24 C23 N22 115.7(3)
N24 C25 C26 112.7(3)
C25 C26 C27 111.7(3)
C28 C27 C26 115.3(3)
C29 C28 C27 113.0(3)
C30 C29 C28 115.4(4)
C29 C30 C31 114.0(4)
C32 C31 C30 116.8(4)
C33 C32 C31 113.2(4)
C32 C33 C34 116.8(4)
C33 C34 C35 113.9(4)
C36 C35 C34 116.1(4)
C4 N3 C2 117.7(3)
C4 N5 C6 123.5(4)
C7 N8 C10 138.9(6)
C7 N8 C10' 117.8(5)
C7 N9 C16 129.0(4)
C4 N22 C23 125.4(3)
C23 N24 C25 119.9(3)

loop_
_geom_bond_atom_site_label_1
_geom_bond_atom_site_label_2
_geom_bond_distance
C1 C6 1.411(6)
C1 C2 1.431(5)
C1 C7 1.432(6)
C2 O39 1.257(5)
C2 N3 1.386(5)
C4 N3 1.307(5)
C4 N5 1.340(5)
C4 N22 1.353(5)
C6 O38 1.247(5)
C6 N5 1.374(6)
C7 N9 1.330(5)
C7 N8 1.353(5)
C10 N8 1.366(12)
C10 C15 1.409(13)
C10 C11 1.548(13)
C11 C12 1.501(13)
C12 C13 1.509(14)
C13 C14 1.508(14)
C14 C15 1.589(14)
C10' C15' 1.537(11)
C10' C11' 1.555(13)
C10' N8 1.609(11)
C11' C12' 1.515(12)
C12' C13' 1.586(13)
C13' C14' 1.442(13)
C14' C15' 1.484(12)
C16 N9 1.450(6)
C16 C17 1.512(6)
C16 C21 1.512(5)
C17 C18 1.524(7)
C18 C19 1.514(7)
C19 C20 1.506(7)
C20 C21 1.530(6)
C23 O37 1.236(4)
C23 N24 1.321(5)
C23 N22 1.400(5)
C25 N24 1.442(5)
C25 C26 1.496(6)
C26 C27 1.521(5)
C27 C28 1.513(6)
C28 C29 1.513(6)
C29 C30 1.497(6)
C30 C31 1.511(6)
C31 C32 1.505(6)
C32 C33 1.498(6)
C33 C34 1.505(7)
C34 C35 1.511(6)
C35 C36 1.479(7)

loop_
_geom_torsion_atom_site_label_1
_geom_torsion_atom_site_label_2
_geom_torsion_atom_site_label_3
_geom_torsion_atom_site_label_4
_geom_torsion
C6 C1 C2 O39 178.1(3)
C7 C1 C2 O39 -3.3(5)
C6 C1 C2 N3 -2.8(5)
C7 C1 C2 N3 175.8(3)
C2 C1 C6 O38 -175.7(4)
C7 C1 C6 O38 5.7(6)
C2 C1 C6 N5 2.1(5)
C7 C1 C6 N5 -176.6(3)
C6 C1 C7 N9 -175.6(3)
C2 C1 C7 N9 5.8(6)
C6 C1 C7 N8 4.0(6)
C2 C1 C7 N8 -174.6(3)
N8 C10 C11 C12 -178.3(7)
C15 C10 C11 C12 62.9(12)
C10 C11 C12 C13 -57.0(11)
C11 C12 C13 C14 56.1(13)
C12 C13 C14 C15 -56.9(12)
N8 C10 C15 C14 172.1(7)
C11 C10 C15 C14 -66.2(11)
C13 C14 C15 C10 65.2(11)
C15' C10' C11' C12' 57.1(11)
N8 C10' C11' C12' 171.2(6)
C10' C11' C12' C13' -56.5(10)
C11' C12' C13' C14' 57.7(12)
C12' C13' C14' C15' -58.1(12)
C13' C14' C15' C10' 58.9(10)
C11' C10' C15' C14' -57.1(11)
N8 C10' C15' C14' -170.5(6)
N9 C16 C17 C18 177.6(3)
C21 C16 C17 C18 -61.4(5)
C16 C17 C18 C19 58.7(5)
C17 C18 C19 C20 -55.4(6)
C18 C19 C20 C21 53.8(6)
N9 C16 C21 C20 -176.7(3)
C17 C16 C21 C20 60.2(5)
C19 C20 C21 C16 -56.1(5)
N24 C25 C26 C27 178.5(3)
C25 C26 C27 C28 -178.0(3)
C26 C27 C28 C29 -179.3(3)
C27 C28 C29 C30 -178.5(3)
C28 C29 C30 C31 178.7(3)
C29 C30 C31 C32 -178.6(3)
C30 C31 C32 C33 179.0(3)
C31 C32 C33 C34 178.8(4)
C32 C33 C34 C35 -175.5(4)
C33 C34 C35 C36 -179.5(4)
N5 C4 N3 C2 1.8(5)
N22 C4 N3 C2 -178.9(3)
O39 C2 N3 C4 -180.0(3)
C1 C2 N3 C4 0.9(5)
N3 C4 N5 C6 -2.5(5)
N22 C4 N5 C6 178.1(3)
O38 C6 N5 C4 178.4(3)
C1 C6 N5 C4 0.4(5)
N9 C7 N8 C10 -25.9(10)
C1 C7 N8 C10 154.5(8)
N9 C7 N8 C10' -43.9(6)
C1 C7 N8 C10' 136.5(5)
C15 C10 N8 C7 -62.8(11)
C11 C10 N8 C7 177.3(6)
C15' C10' N8 C7 -98.2(6)
C11' C10' N8 C7 145.0(6)
N8 C7 N9 C16 -17.8(6)
C1 C7 N9 C16 161.7(4)
C17 C16 N9 C7 -55.8(5)
C21 C16 N9 C7 -177.2(4)
N3 C4 N22 C23 178.3(3)
N5 C4 N22 C23 -2.4(5)
O37 C23 N22 C4 2.5(5)
N24 C23 N22 C4 -177.2(3)
O37 C23 N24 C25 -2.7(6)
N22 C23 N24 C25 177.0(3)
C26 C25 N24 C23 176.2(3)
